data_2226991
loop_
_publ_author_name
'Raissi Shabari, Akbar'
'Kharaghani, Sara'
'Pourayoubi, Mehrdad'

_publ_section_title
;
 Tris(2-methoxyethanaminium) dodecamolybdophosphate trihydrate
;
_journal_coeditor_code LH5078
_journal_issue 8
_journal_name_full 'Acta Crystallographica Section E'
_journal_page_first m1000
_journal_paper_doi 10.1107/S1600536810028801
_journal_volume 66
_journal_year 2010
_chemical_formula_iupac '(C3 H10 N O)3 [P Mo12 O40], 3H2 O'
_chemical_formula_moiety '3(C3 H10 N O +), Mo12 O40 P 3-, 3(H2 O)'
_chemical_formula_sum 'C9 H36 Mo12 N3 O46 P'
_chemical_formula_weight 2104.66
_chemical_name_systematic
;
Tris(2-methoxyethanaminium) dodecamolybdophosphate trihydrate
;
_space_group_IT_number 14
_symmetry_cell_setting monoclinic
_symmetry_space_group_name_Hall '-P 2yn'
_symmetry_space_group_name_H-M 'P 1 21/n 1'
_atom_sites_solution_hydrogens mixed
_atom_sites_solution_primary direct
_atom_sites_solution_secondary difmap
_audit_creation_method SHELXL-97
_cell_angle_alpha 90.00
_cell_angle_beta 114.8760(10)
_cell_angle_gamma 90.00
_cell_formula_units_Z 4
_cell_length_a 12.7806(2)
_cell_length_b 27.0489(4)
_cell_length_c 14.6360(2)
_cell_measurement_reflns_used 3521
_cell_measurement_temperature 100(2)
_cell_measurement_theta_max 25
_cell_measurement_theta_min 2
_cell_volume 4590.25(12)
_computing_cell_refinement 'SAINT (Bruker, 2005)'
_computing_data_collection 'APEX2 (Bruker, 2005)'
_computing_data_reduction 'SAINT (Bruker, 2005)'
_computing_molecular_graphics 'SHELXTL (Sheldrick, 2008)'
_computing_publication_material 'SHELXTL (Sheldrick, 2008)'
_computing_structure_refinement 'SHELXTL (Sheldrick, 2008)'
_computing_structure_solution 'SHELXTL (Sheldrick, 2008)'
_diffrn_ambient_temperature 100(2)
_diffrn_measured_fraction_theta_full 0.999
_diffrn_measured_fraction_theta_max 0.999
_diffrn_measurement_device_type 'Bruker SMART APEXII CCD area-detector'
_diffrn_measurement_method '\f and \w scans'
_diffrn_radiation_monochromator graphite
_diffrn_radiation_source 'fine-focus sealed tube'
_diffrn_radiation_type MoK\a
_diffrn_radiation_wavelength 0.71073
_diffrn_reflns_av_R_equivalents 0.0418
_diffrn_reflns_av_sigmaI/netI 0.0205
_diffrn_reflns_limit_h_max 17
_diffrn_reflns_limit_h_min -17
_diffrn_reflns_limit_k_max 36
_diffrn_reflns_limit_k_min -36
_diffrn_reflns_limit_l_max 19
_diffrn_reflns_limit_l_min -19
_diffrn_reflns_number 100492
_diffrn_reflns_theta_full 29.00
_diffrn_reflns_theta_max 29.00
_diffrn_reflns_theta_min 1.71
_exptl_absorpt_coefficient_mu 3.319
_exptl_absorpt_correction_T_max 0.907
_exptl_absorpt_correction_T_min 0.820
_exptl_absorpt_correction_type multi-scan
_exptl_absorpt_process_details '(SADABS; Bruker, 2005)'
_exptl_crystal_colour light-green
_exptl_crystal_density_diffrn 3.045
_exptl_crystal_density_method 'not measured'
_exptl_crystal_description prism
_exptl_crystal_F_000 3992
_exptl_crystal_size_max 0.10
_exptl_crystal_size_mid 0.05
_exptl_crystal_size_min 0.03
_refine_diff_density_max 0.655
_refine_diff_density_min -0.688
_refine_ls_extinction_method none
_refine_ls_goodness_of_fit_ref 1.003
_refine_ls_hydrogen_treatment constr
_refine_ls_matrix_type full
_refine_ls_number_parameters 646
_refine_ls_number_reflns 12174
_refine_ls_number_restraints 0
_refine_ls_restrained_S_all 1.003
_refine_ls_R_factor_all 0.0297
_refine_ls_R_factor_gt 0.0215
_refine_ls_shift/su_max 0.003
_refine_ls_shift/su_mean 0.000
_refine_ls_structure_factor_coef Fsqd
_refine_ls_weighting_details 'calc w=1/[\s^2^(Fo^2^)+(0.0260P)^2^+6.0000P] where P=(Fo^2^+2Fc^2^)/3'
_refine_ls_weighting_scheme calc
_refine_ls_wR_factor_gt 0.0484
_refine_ls_wR_factor_ref 0.0517
_reflns_number_gt 10404
_reflns_number_total 12174
_reflns_threshold_expression I>2/s(I)
_cod_data_source_file lh5078.cif
_cod_data_source_block I
_cod_original_cell_volume 4590.24(12)
_cod_original_sg_symbol_H-M 'P 21/n'
_cod_database_code 2226991
_cod_database_fobs_code 2226991

loop_
_symmetry_equiv_pos_as_xyz
'x, y, z'
'-x+1/2, y+1/2, -z+1/2'
'-x, -y, -z'
'x-1/2, -y-1/2, z-1/2'

loop_
_atom_site_type_symbol
_atom_site_label
_atom_site_fract_x
_atom_site_fract_y
_atom_site_fract_z
_atom_site_U_iso_or_equiv
_atom_site_adp_type
_atom_site_calc_flag
_atom_site_refinement_flags
_atom_site_occupancy
_atom_site_disorder_assembly
_atom_site_disorder_group
Mo Mo1 0.24736(2) 0.664083(9) 0.512361(18) 0.01740(5) Uani d . 1 . .
Mo Mo2 -0.00825(2) 0.715144(9) 0.349457(19) 0.01756(5) Uani d . 1 . .
Mo Mo3 0.00282(2) 0.592678(9) 0.412826(19) 0.01770(5) Uani d . 1 . .
Mo Mo4 0.35509(2) 0.720875(9) 0.337823(18) 0.01669(5) Uani d . 1 . .
Mo Mo5 0.41688(2) 0.588865(9) 0.409766(18) 0.01740(5) Uani d . 1 . .
Mo Mo6 0.09067(2) 0.751816(9) 0.154478(18) 0.01716(5) Uani d . 1 . .
Mo Mo7 0.19104(2) 0.507896(9) 0.350528(19) 0.01738(5) Uani d . 1 . .
Mo Mo8 -0.15388(2) 0.664402(9) 0.090979(19) 0.01764(5) Uani d . 1 . .
Mo Mo9 -0.09683(2) 0.542448(9) 0.152746(19) 0.01797(5) Uani d . 1 . .
Mo Mo10 0.26798(2) 0.673700(9) 0.100035(18) 0.01724(5) Uani d . 1 . .
Mo Mo11 0.28028(2) 0.541453(9) 0.170021(18) 0.01750(5) Uani d . 1 . .
Mo Mo12 0.00156(2) 0.596892(9) -0.005718(18) 0.01759(5) Uani d . 1 . .
P P1 0.13305(6) 0.62980(3) 0.25327(5) 0.01579(13) Uani d . 1 . .
O O1S 0.6654(2) 0.61043(9) 0.33985(17) 0.0277(5) Uani d . 1 . .
O O1W 0.2136(3) 0.50927(12) 0.6577(2) 0.0489(7) Uani d . 1 . .
H H1WA 0.2650 0.5064 0.6459 0.059 Uiso d R 1 . .
H H1WB 0.1675 0.4947 0.6046 0.059 Uiso d R 1 . .
O O1 0.10526(17) 0.64338(7) 0.34244(15) 0.0173(4) Uani d . 1 . .
O O2 0.18748(17) 0.67467(7) 0.22546(15) 0.0170(4) Uani d . 1 . .
O O2W 0.4173(2) 0.51907(9) 0.64138(18) 0.0303(5) Uani d . 1 . .
H H2WB 0.3994 0.5258 0.5811 0.036 Uiso d R 1 . .
H H2WA 0.4423 0.4890 0.6680 0.036 Uiso d R 1 . .
O O2S 0.0596(2) 0.68215(10) 0.67215(18) 0.0321(5) Uani d . 1 . .
O O3S 0.4383(2) 0.59570(9) 0.83909(18) 0.0292(5) Uani d . 1 . .
O O3W 0.8029(2) 0.64000(8) 0.71502(17) 0.0266(5) Uani d . 1 . .
H H3WA 0.8625 0.6275 0.7668 0.032 Uiso d R 1 . .
H H3WB 0.8024 0.6671 0.7430 0.032 Uiso d R 1 . .
O O3 0.21837(17) 0.58625(7) 0.28277(15) 0.0172(4) Uani d . 1 . .
O O4 0.02149(17) 0.61520(7) 0.16266(15) 0.0178(4) Uani d . 1 . .
O O5 0.30395(17) 0.70902(7) 0.43468(15) 0.0182(4) Uani d . 1 . .
O O6 0.12074(17) 0.71361(7) 0.46892(15) 0.0186(4) Uani d . 1 . .
O O7 0.33997(18) 0.61763(8) 0.49225(15) 0.0197(4) Uani d . 1 . .
O O8 0.14437(18) 0.62037(8) 0.52687(15) 0.0191(4) Uani d . 1 . .
O O9 -0.05958(17) 0.65483(8) 0.40290(16) 0.0201(4) Uani d . 1 . .
O O10 0.24744(18) 0.76801(8) 0.26560(15) 0.0194(4) Uani d . 1 . .
O O11 0.05341(17) 0.74765(8) 0.27458(16) 0.0193(4) Uani d . 1 . .
O O12 -0.11778(17) 0.68535(8) 0.21912(16) 0.0198(4) Uani d . 1 . .
O O13 0.42021(17) 0.65201(8) 0.36937(15) 0.0188(4) Uani d . 1 . .
O O14 -0.08156(18) 0.57175(8) 0.28521(16) 0.0198(4) Uani d . 1 . .
O O15 0.34077(18) 0.52739(8) 0.43200(15) 0.0196(4) Uani d . 1 . .
O O16 0.12090(18) 0.54363(8) 0.41412(16) 0.0198(4) Uani d . 1 . .
O O17 0.16896(17) 0.73395(8) 0.07979(15) 0.0192(4) Uani d . 1 . .
O O18 -0.03860(17) 0.71521(8) 0.09183(15) 0.0188(4) Uani d . 1 . .
O O19 0.37360(17) 0.70610(8) 0.21113(15) 0.0189(4) Uani d . 1 . .
O O20 0.31360(17) 0.61041(8) 0.14154(15) 0.0192(4) Uani d . 1 . .
O O21 -0.20133(17) 0.60120(8) 0.10127(16) 0.0203(4) Uani d . 1 . .
O O22 0.42056(17) 0.55662(8) 0.30009(16) 0.0197(4) Uani d . 1 . .
O O23 0.24697(18) 0.49318(8) 0.24407(16) 0.0201(4) Uani d . 1 . .
O O24 0.04070(18) 0.51300(8) 0.23044(16) 0.0198(4) Uani d . 1 . .
O O25 -0.11806(17) 0.63845(8) -0.02211(16) 0.0202(4) Uani d . 1 . .
O O26 0.11346(17) 0.64344(8) 0.01772(15) 0.0198(4) Uani d . 1 . .
O O27 -0.08159(18) 0.54429(8) 0.03363(16) 0.0208(4) Uani d . 1 . .
O O28 0.13624(18) 0.55233(8) 0.07437(15) 0.0198(4) Uani d . 1 . .
O O29 0.32331(19) 0.68249(8) 0.63240(16) 0.0230(4) Uani d . 1 . .
O O30 -0.09283(18) 0.75731(8) 0.36978(17) 0.0234(4) Uani d . 1 . .
O O31 -0.05393(19) 0.56240(8) 0.48270(17) 0.0231(4) Uani d . 1 . .
O O32 0.47484(18) 0.75507(8) 0.39483(16) 0.0215(4) Uani d . 1 . .
O O33 0.55037(18) 0.57974(8) 0.50144(16) 0.0221(4) Uani d . 1 . .
O O34 0.04977(18) 0.81057(8) 0.11564(16) 0.0218(4) Uani d . 1 . .
O O35 0.1858(2) 0.44995(8) 0.38943(17) 0.0239(4) Uani d . 1 . .
O O36 -0.27941(18) 0.69254(8) 0.02173(17) 0.0233(4) Uani d . 1 . .
O O37 -0.19494(19) 0.49750(8) 0.13432(17) 0.0251(5) Uani d . 1 . .
O O38 0.31745(19) 0.68375(8) 0.01167(16) 0.0234(4) Uani d . 1 . .
O O39 0.34656(19) 0.50846(8) 0.11232(17) 0.0234(4) Uani d . 1 . .
O O40 -0.03200(18) 0.57955(8) -0.12542(16) 0.0221(4) Uani d . 1 . .
N N1S 0.8071(2) 0.64679(10) 0.5249(2) 0.0228(5) Uani d . 1 . .
H H1NA 0.8169 0.6489 0.5901 0.034 Uiso calc R 1 . .
H H1NB 0.8694 0.6601 0.5191 0.034 Uiso calc R 1 . .
H H1NC 0.7995 0.6145 0.5057 0.034 Uiso calc R 1 . .
N N2S 0.1986(3) 0.59691(13) 0.7289(2) 0.0327(7) Uani d . 1 . .
H H2NA 0.1713 0.6109 0.6666 0.049 Uiso calc R 1 . .
H H2NB 0.1923 0.5634 0.7226 0.049 Uiso calc R 1 . .
H H2NC 0.2740 0.6053 0.7642 0.049 Uiso calc R 1 . .
N N3S 0.5835(2) 0.59440(11) 0.7239(2) 0.0269(6) Uani d . 1 . .
H H3NA 0.6444 0.5785 0.7203 0.040 Uiso calc R 1 . .
H H3NB 0.5606 0.6196 0.6786 0.040 Uiso calc R 1 . .
H H3NC 0.5242 0.5728 0.7097 0.040 Uiso calc R 1 . .
C C1S 0.6294(3) 0.59620(15) 0.2376(3) 0.0326(7) Uani d . 1 . .
H H1SA 0.6349 0.5602 0.2335 0.049 Uiso calc R 1 . .
H H1SB 0.6791 0.6120 0.2103 0.049 Uiso calc R 1 . .
H H1SC 0.5494 0.6066 0.1985 0.049 Uiso calc R 1 . .
C C2S 0.6681(3) 0.66261(12) 0.3497(2) 0.0249(6) Uani d . 1 . .
H H2SA 0.5915 0.6767 0.3072 0.030 Uiso calc R 1 . .
H H2SB 0.7253 0.6768 0.3278 0.030 Uiso calc R 1 . .
C C3S 0.7011(3) 0.67455(12) 0.4591(2) 0.0247(6) Uani d . 1 . .
H H3SA 0.7152 0.7105 0.4702 0.030 Uiso calc R 1 . .
H H3SB 0.6369 0.6656 0.4769 0.030 Uiso calc R 1 . .
C C4S 0.0660(3) 0.73358(14) 0.6557(3) 0.0363(8) Uani d . 1 . .
H H4SA 0.0185 0.7413 0.5848 0.054 Uiso calc R 1 . .
H H4SB 0.1463 0.7428 0.6729 0.054 Uiso calc R 1 . .
H H4SC 0.0377 0.7522 0.6982 0.054 Uiso calc R 1 . .
C C5S 0.1207(4) 0.67011(17) 0.7758(3) 0.0407(9) Uani d . 1 . .
H H5SA 0.0786 0.6826 0.8145 0.049 Uiso calc R 1 . .
H H5SB 0.1983 0.6853 0.8034 0.049 Uiso calc R 1 . .
C C6S 0.1303(3) 0.61496(16) 0.7831(3) 0.0385(9) Uani d . 1 . .
H H6SA 0.1684 0.6049 0.8547 0.046 Uiso calc R 1 . .
H H6SB 0.0523 0.6000 0.7531 0.046 Uiso calc R 1 . .
C C7S 0.4675(3) 0.57169(17) 0.9337(3) 0.0417(9) Uani d . 1 . .
H H7SA 0.4126 0.5449 0.9253 0.063 Uiso calc R 1 . .
H H7SB 0.4641 0.5957 0.9826 0.063 Uiso calc R 1 . .
H H7SC 0.5456 0.5581 0.9581 0.063 Uiso calc R 1 . .
C C8S 0.5176(3) 0.63418(12) 0.8428(3) 0.0278(7) Uani d . 1 . .
H H8SA 0.5458 0.6509 0.9090 0.033 Uiso calc R 1 . .
H H8SB 0.4766 0.6590 0.7901 0.033 Uiso calc R 1 . .
C C9S 0.6185(3) 0.61453(13) 0.8273(2) 0.0266(6) Uani d . 1 . .
H H9SA 0.6753 0.6414 0.8390 0.032 Uiso calc R 1 . .
H H9SB 0.6563 0.5881 0.8771 0.032 Uiso calc R 1 . .

loop_
_atom_site_aniso_label
_atom_site_aniso_U_11
_atom_site_aniso_U_22
_atom_site_aniso_U_33
_atom_site_aniso_U_12
_atom_site_aniso_U_13
_atom_site_aniso_U_23
Mo1 0.01831(11) 0.01785(11) 0.01572(11) -0.00033(9) 0.00683(9) -0.00083(8)
Mo2 0.01774(11) 0.01614(11) 0.01939(11) 0.00003(9) 0.00838(9) -0.00108(9)
Mo3 0.01888(11) 0.01722(11) 0.01885(11) -0.00036(9) 0.00974(9) -0.00019(9)
Mo4 0.01548(10) 0.01697(11) 0.01635(11) -0.00128(8) 0.00544(8) -0.00015(8)
Mo5 0.01689(11) 0.01780(11) 0.01664(11) 0.00086(9) 0.00619(9) 0.00099(8)
Mo6 0.01651(11) 0.01596(11) 0.01729(11) -0.00057(8) 0.00542(9) 0.00140(8)
Mo7 0.01957(11) 0.01499(11) 0.01857(11) 0.00056(9) 0.00898(9) 0.00065(8)
Mo8 0.01530(10) 0.01735(11) 0.01846(11) -0.00049(9) 0.00533(9) -0.00002(9)
Mo9 0.01790(11) 0.01625(11) 0.01958(11) -0.00236(9) 0.00771(9) -0.00150(9)
Mo10 0.01738(11) 0.01835(11) 0.01584(11) -0.00129(9) 0.00684(9) 0.00073(9)
Mo11 0.01854(11) 0.01715(11) 0.01760(11) 0.00070(9) 0.00836(9) -0.00062(9)
Mo12 0.01766(11) 0.01825(11) 0.01574(11) -0.00166(9) 0.00593(9) -0.00113(9)
P1 0.0158(3) 0.0156(3) 0.0156(3) -0.0006(2) 0.0062(3) -0.0002(2)
O1S 0.0344(12) 0.0269(12) 0.0223(11) -0.0018(10) 0.0125(10) -0.0006(9)
O1W 0.0467(17) 0.0505(18) 0.0548(19) -0.0057(14) 0.0266(15) -0.0035(15)
O1 0.0180(9) 0.0169(9) 0.0174(9) -0.0008(7) 0.0079(8) -0.0004(7)
O2 0.0174(9) 0.0163(9) 0.0173(9) -0.0004(7) 0.0071(8) 0.0000(7)
O2W 0.0351(13) 0.0253(12) 0.0232(11) -0.0023(10) 0.0052(10) 0.0055(9)
O2S 0.0340(13) 0.0372(14) 0.0241(12) -0.0010(11) 0.0113(10) -0.0041(10)
O3S 0.0255(11) 0.0328(13) 0.0287(12) -0.0039(10) 0.0108(9) -0.0011(10)
O3W 0.0318(12) 0.0215(11) 0.0229(11) 0.0059(9) 0.0079(9) -0.0016(9)
O3 0.0171(9) 0.0179(10) 0.0167(9) 0.0000(7) 0.0071(7) 0.0005(7)
O4 0.0180(9) 0.0177(10) 0.0166(9) -0.0012(8) 0.0065(8) -0.0014(7)
O5 0.0187(9) 0.0171(10) 0.0189(10) -0.0007(8) 0.0081(8) -0.0004(8)
O6 0.0195(9) 0.0170(10) 0.0194(10) -0.0011(8) 0.0082(8) -0.0016(8)
O7 0.0209(10) 0.0198(10) 0.0192(10) 0.0004(8) 0.0094(8) 0.0019(8)
O8 0.0210(10) 0.0186(10) 0.0189(10) -0.0007(8) 0.0094(8) -0.0006(8)
O9 0.0196(10) 0.0208(10) 0.0213(10) -0.0005(8) 0.0098(8) -0.0005(8)
O10 0.0198(9) 0.0171(10) 0.0199(10) -0.0007(8) 0.0069(8) 0.0013(8)
O11 0.0185(9) 0.0182(10) 0.0212(10) -0.0013(8) 0.0085(8) -0.0008(8)
O12 0.0199(10) 0.0180(10) 0.0210(10) -0.0013(8) 0.0079(8) -0.0008(8)
O13 0.0185(9) 0.0193(10) 0.0188(10) -0.0014(8) 0.0081(8) -0.0003(8)
O14 0.0217(10) 0.0181(10) 0.0210(10) -0.0009(8) 0.0104(8) -0.0010(8)
O15 0.0207(10) 0.0185(10) 0.0194(10) 0.0016(8) 0.0080(8) 0.0021(8)
O16 0.0213(10) 0.0202(10) 0.0199(10) 0.0010(8) 0.0106(8) 0.0006(8)
O17 0.0168(9) 0.0214(10) 0.0186(10) -0.0004(8) 0.0065(8) 0.0029(8)
O18 0.0163(9) 0.0206(10) 0.0176(9) -0.0014(8) 0.0051(8) 0.0005(8)
O19 0.0188(9) 0.0197(10) 0.0180(9) -0.0020(8) 0.0076(8) 0.0005(8)
O20 0.0181(9) 0.0194(10) 0.0208(10) 0.0006(8) 0.0088(8) 0.0010(8)
O21 0.0184(9) 0.0199(10) 0.0226(10) 0.0001(8) 0.0085(8) -0.0006(8)
O22 0.0191(9) 0.0209(10) 0.0199(10) 0.0008(8) 0.0090(8) -0.0002(8)
O23 0.0217(10) 0.0177(10) 0.0210(10) 0.0001(8) 0.0091(8) 0.0006(8)
O24 0.0217(10) 0.0178(10) 0.0205(10) -0.0007(8) 0.0097(8) -0.0023(8)
O25 0.0187(9) 0.0200(10) 0.0197(10) -0.0009(8) 0.0057(8) 0.0004(8)
O26 0.0194(10) 0.0198(10) 0.0193(10) -0.0005(8) 0.0073(8) 0.0003(8)
O27 0.0203(10) 0.0196(10) 0.0212(10) -0.0029(8) 0.0073(8) -0.0024(8)
O28 0.0207(10) 0.0187(10) 0.0190(10) -0.0011(8) 0.0075(8) -0.0013(8)
O29 0.0244(10) 0.0248(11) 0.0183(10) -0.0006(9) 0.0075(8) -0.0020(8)
O30 0.0213(10) 0.0219(11) 0.0282(11) 0.0025(8) 0.0115(9) -0.0019(9)
O31 0.0256(11) 0.0216(11) 0.0269(11) -0.0005(8) 0.0157(9) 0.0024(8)
O32 0.0183(10) 0.0225(11) 0.0211(10) -0.0040(8) 0.0059(8) -0.0004(8)
O33 0.0217(10) 0.0218(11) 0.0221(10) 0.0018(8) 0.0085(8) 0.0024(8)
O34 0.0219(10) 0.0189(10) 0.0229(11) -0.0001(8) 0.0077(8) 0.0033(8)
O35 0.0298(11) 0.0168(10) 0.0279(11) 0.0022(8) 0.0149(9) 0.0029(8)
O36 0.0190(10) 0.0212(11) 0.0265(11) -0.0005(8) 0.0062(9) -0.0001(8)
O37 0.0242(11) 0.0232(11) 0.0277(11) -0.0046(9) 0.0109(9) -0.0001(9)
O38 0.0259(11) 0.0267(11) 0.0191(10) -0.0017(9) 0.0109(9) 0.0017(8)
O39 0.0253(11) 0.0231(11) 0.0233(11) 0.0012(9) 0.0118(9) -0.0018(8)
O40 0.0227(10) 0.0235(11) 0.0187(10) -0.0033(8) 0.0073(8) -0.0034(8)
N1S 0.0259(13) 0.0211(12) 0.0238(13) 0.0005(10) 0.0127(10) 0.0000(10)
N2S 0.0269(14) 0.0486(19) 0.0234(14) -0.0049(13) 0.0114(11) 0.0059(13)
N3S 0.0269(13) 0.0286(14) 0.0244(13) -0.0044(11) 0.0101(11) -0.0024(11)
C1S 0.0325(17) 0.043(2) 0.0225(16) -0.0023(15) 0.0119(13) -0.0041(14)
C2S 0.0230(14) 0.0254(15) 0.0270(16) 0.0038(12) 0.0111(12) 0.0035(12)
C3S 0.0207(14) 0.0240(15) 0.0280(16) 0.0030(11) 0.0088(12) -0.0005(12)
C4S 0.042(2) 0.0353(19) 0.0350(19) 0.0091(16) 0.0193(16) -0.0045(15)
C5S 0.043(2) 0.054(3) 0.0225(17) -0.0019(18) 0.0113(15) -0.0006(16)
C6S 0.0352(19) 0.056(2) 0.0312(18) -0.0004(17) 0.0205(16) 0.0061(17)
C7S 0.036(2) 0.052(2) 0.040(2) 0.0060(18) 0.0195(17) 0.0121(18)
C8S 0.0264(15) 0.0236(16) 0.0283(16) -0.0030(12) 0.0065(13) -0.0038(12)
C9S 0.0253(15) 0.0278(16) 0.0241(15) -0.0052(12) 0.0078(12) -0.0017(12)

loop_
_atom_type_symbol
_atom_type_description
_atom_type_scat_dispersion_real
_atom_type_scat_dispersion_imag
_atom_type_scat_source
C C 0.0033 0.0016 'International Tables Vol C Tables 4.2.6.8 and 6.1.1.4'
H H 0.0000 0.0000 'International Tables Vol C Tables 4.2.6.8 and 6.1.1.4'
N N 0.0061 0.0033 'International Tables Vol C Tables 4.2.6.8 and 6.1.1.4'
O O 0.0106 0.0060 'International Tables Vol C Tables 4.2.6.8 and 6.1.1.4'
P P 0.1023 0.0942 'International Tables Vol C Tables 4.2.6.8 and 6.1.1.4'
Mo Mo -1.6832 0.6857 'International Tables Vol C Tables 4.2.6.8 and 6.1.1.4'

loop_
_geom_angle_atom_site_label_1
_geom_angle_atom_site_label_2
_geom_angle_atom_site_label_3
_geom_angle_site_symmetry_1
_geom_angle_site_symmetry_3
_geom_angle
_geom_angle_publ_flag
O29 Mo1 O7 . . 104.01(10) ?
O29 Mo1 O8 . . 101.25(10) ?
O7 Mo1 O8 . . 96.84(9) ?
O29 Mo1 O6 . . 99.71(10) ?
O7 Mo1 O6 . . 154.74(9) ?
O8 Mo1 O6 . . 86.82(9) ?
O29 Mo1 O5 . . 103.06(10) ?
O7 Mo1 O5 . . 85.00(9) ?
O8 Mo1 O5 . . 154.40(9) ?
O6 Mo1 O5 . . 81.30(8) ?
O29 Mo1 O1 . . 169.06(9) ?
O7 Mo1 O1 . . 86.18(8) ?
O8 Mo1 O1 . . 73.17(8) ?
O6 Mo1 O1 . . 70.92(7) ?
O5 Mo1 O1 . . 81.51(7) ?
O30 Mo2 O11 . . 104.59(10) ?
O30 Mo2 O6 . . 103.53(10) ?
O11 Mo2 O6 . . 98.15(9) ?
O30 Mo2 O12 . . 101.41(10) ?
O11 Mo2 O12 . . 85.81(9) ?
O6 Mo2 O12 . . 152.80(9) ?
O30 Mo2 O9 . . 98.09(10) ?
O11 Mo2 O9 . . 155.42(9) ?
O6 Mo2 O9 . . 85.47(9) ?
O12 Mo2 O9 . . 80.45(8) ?
O30 Mo2 O1 . . 168.59(9) ?
O11 Mo2 O1 . . 86.77(8) ?
O6 Mo2 O1 . . 73.20(8) ?
O12 Mo2 O1 . . 80.22(8) ?
O9 Mo2 O1 . . 70.93(8) ?
O31 Mo3 O14 . . 104.55(10) ?
O31 Mo3 O9 . . 102.01(10) ?
O14 Mo3 O9 . . 98.86(9) ?
O31 Mo3 O16 . . 100.74(10) ?
O14 Mo3 O16 . . 85.53(9) ?
O9 Mo3 O16 . . 154.89(9) ?
O31 Mo3 O8 . . 98.20(10) ?
O14 Mo3 O8 . . 155.00(9) ?
O9 Mo3 O8 . . 86.23(9) ?
O16 Mo3 O8 . . 80.12(8) ?
O31 Mo3 O1 . . 169.32(9) ?
O14 Mo3 O1 . . 86.09(8) ?
O9 Mo3 O1 . . 75.01(8) ?
O16 Mo3 O1 . . 80.68(8) ?
O8 Mo3 O1 . . 71.51(8) ?
O32 Mo4 O5 . . 105.11(10) ?
O32 Mo4 O10 . . 102.00(10) ?
O5 Mo4 O10 . . 98.17(9) ?
O32 Mo4 O19 . . 97.57(9) ?
O5 Mo4 O19 . . 154.78(9) ?
O10 Mo4 O19 . . 87.57(9) ?
O32 Mo4 O13 . . 101.14(9) ?
O5 Mo4 O13 . . 84.70(9) ?
O10 Mo4 O13 . . 155.02(9) ?
O19 Mo4 O13 . . 80.19(8) ?
O32 Mo4 O2 . . 168.64(9) ?
O5 Mo4 O2 . . 86.18(8) ?
O10 Mo4 O2 . . 74.64(8) ?
O19 Mo4 O2 . . 71.62(7) ?
O13 Mo4 O2 . . 80.85(7) ?
O33 Mo5 O13 . . 104.03(10) ?
O33 Mo5 O22 . . 103.62(10) ?
O13 Mo5 O22 . . 98.57(9) ?
O33 Mo5 O7 . . 99.53(9) ?
O13 Mo5 O7 . . 85.16(9) ?
O22 Mo5 O7 . . 154.82(9) ?
O33 Mo5 O15 . . 98.38(9) ?
O13 Mo5 O15 . . 155.00(9) ?
O22 Mo5 O15 . . 86.63(9) ?
O7 Mo5 O15 . . 80.29(9) ?
O33 Mo5 O3 . . 169.49(9) ?
O13 Mo5 O3 . . 86.47(8) ?
O22 Mo5 O3 . . 73.85(8) ?
O7 Mo5 O3 . . 81.59(8) ?
O15 Mo5 O3 . . 71.42(7) ?
O34 Mo6 O18 . . 104.83(10) ?
O34 Mo6 O17 . . 102.49(10) ?
O18 Mo6 O17 . . 99.49(9) ?
O34 Mo6 O11 . . 101.12(10) ?
O18 Mo6 O11 . . 84.88(9) ?
O17 Mo6 O11 . . 153.95(9) ?
O34 Mo6 O10 . . 97.34(9) ?
O18 Mo6 O10 . . 155.24(9) ?
O17 Mo6 O10 . . 86.11(9) ?
O11 Mo6 O10 . . 80.11(8) ?
O34 Mo6 O2 . . 168.59(9) ?
O18 Mo6 O2 . . 86.49(8) ?
O17 Mo6 O2 . . 73.75(8) ?
O11 Mo6 O2 . . 80.96(8) ?
O10 Mo6 O2 . . 71.84(7) ?
O35 Mo7 O16 . . 102.95(10) ?
O35 Mo7 O15 . . 103.01(10) ?
O16 Mo7 O15 . . 96.73(9) ?
O35 Mo7 O24 . . 101.70(10) ?
O16 Mo7 O24 . . 85.09(9) ?
O15 Mo7 O24 . . 154.13(9) ?
O35 Mo7 O23 . . 98.99(10) ?
O16 Mo7 O23 . . 156.27(9) ?
O15 Mo7 O23 . . 86.99(9) ?
O24 Mo7 O23 . . 81.67(8) ?
O35 Mo7 O3 . . 170.87(9) ?
O16 Mo7 O3 . . 86.08(8) ?
O15 Mo7 O3 . . 74.20(8) ?
O24 Mo7 O3 . . 80.21(8) ?
O23 Mo7 O3 . . 72.35(8) ?
O36 Mo8 O12 . . 104.15(10) ?
O36 Mo8 O21 . . 101.92(10) ?
O12 Mo8 O21 . . 98.86(9) ?
O36 Mo8 O18 . . 101.87(9) ?
O12 Mo8 O18 . . 85.04(9) ?
O21 Mo8 O18 . . 154.12(9) ?
O36 Mo8 O25 . . 98.71(10) ?
O12 Mo8 O25 . . 154.77(9) ?
O21 Mo8 O25 . . 86.58(9) ?
O18 Mo8 O25 . . 79.89(8) ?
O36 Mo8 O4 . . 169.30(9) ?
O12 Mo8 O4 . . 86.43(8) ?
O21 Mo8 O4 . . 74.47(8) ?
O18 Mo8 O4 . . 80.30(8) ?
O25 Mo8 O4 . . 71.21(7) ?
O37 Mo9 O24 . . 103.97(10) ?
O37 Mo9 O27 . . 103.70(10) ?
O24 Mo9 O27 . . 98.31(9) ?
O37 Mo9 O21 . . 100.27(10) ?
O24 Mo9 O21 . . 153.26(9) ?
O27 Mo9 O21 . . 86.66(9) ?
O37 Mo9 O14 . . 101.59(10) ?
O24 Mo9 O14 . . 83.96(9) ?
O27 Mo9 O14 . . 153.20(9) ?
O21 Mo9 O14 . . 80.25(8) ?
O37 Mo9 O4 . . 171.45(9) ?
O24 Mo9 O4 . . 84.55(8) ?
O27 Mo9 O4 . . 74.02(8) ?
O21 Mo9 O4 . . 71.51(8) ?
O14 Mo9 O4 . . 79.66(7) ?
O38 Mo10 O20 . . 103.66(10) ?
O38 Mo10 O19 . . 103.23(10) ?
O20 Mo10 O19 . . 98.02(9) ?
O38 Mo10 O26 . . 101.40(10) ?
O20 Mo10 O26 . . 85.02(9) ?
O19 Mo10 O26 . . 153.67(9) ?
O38 Mo10 O17 . . 99.94(10) ?
O20 Mo10 O17 . . 154.49(9) ?
O19 Mo10 O17 . . 85.78(9) ?
O26 Mo10 O17 . . 80.93(8) ?
O38 Mo10 O2 . . 169.86(9) ?
O20 Mo10 O2 . . 86.39(8) ?
O19 Mo10 O2 . . 73.53(8) ?
O26 Mo10 O2 . . 80.61(8) ?
O17 Mo10 O2 . . 70.43(7) ?
O39 Mo11 O28 . . 105.16(10) ?
O39 Mo11 O23 . . 101.97(10) ?
O28 Mo11 O23 . . 99.07(9) ?
O39 Mo11 O20 . . 101.20(10) ?
O28 Mo11 O20 . . 85.61(9) ?
O23 Mo11 O20 . . 154.21(9) ?
O39 Mo11 O22 . . 98.35(10) ?
O28 Mo11 O22 . . 154.40(9) ?
O23 Mo11 O22 . . 85.63(9) ?
O20 Mo11 O22 . . 79.95(8) ?
O39 Mo11 O3 . . 168.89(9) ?
O28 Mo11 O3 . . 85.89(8) ?
O23 Mo11 O3 . . 74.60(8) ?
O20 Mo11 O3 . . 80.51(8) ?
O22 Mo11 O3 . . 71.02(7) ?
O40 Mo12 O26 . . 102.94(10) ?
O40 Mo12 O25 . . 101.61(10) ?
O26 Mo12 O25 . . 98.40(9) ?
O40 Mo12 O27 . . 99.65(10) ?
O26 Mo12 O27 . . 154.86(9) ?
O25 Mo12 O27 . . 87.64(9) ?
O40 Mo12 O28 . . 102.65(10) ?
O26 Mo12 O28 . . 83.90(9) ?
O25 Mo12 O28 . . 154.44(9) ?
O27 Mo12 O28 . . 80.50(8) ?
O40 Mo12 O4 . . 170.84(9) ?
O26 Mo12 O4 . . 85.92(8) ?
O25 Mo12 O4 . . 74.46(8) ?
O27 Mo12 O4 . . 72.14(8) ?
O28 Mo12 O4 . . 80.35(8) ?
O1 P1 O4 . . 109.46(11) ?
O1 P1 O2 . . 109.20(11) ?
O4 P1 O2 . . 109.50(11) ?
O1 P1 O3 . . 109.56(11) ?
O4 P1 O3 . . 109.66(11) ?
O2 P1 O3 . . 109.44(11) ?
C2S O1S C1S . . 111.1(3) ?
H1WA O1W H1WB . . 94.4 ?
P1 O1 Mo3 . . 126.16(11) ?
P1 O1 Mo1 . . 125.48(11) ?
Mo3 O1 Mo1 . . 90.01(7) ?
P1 O1 Mo2 . . 125.31(11) ?
Mo3 O1 Mo2 . . 89.72(7) ?
Mo1 O1 Mo2 . . 88.60(7) ?
P1 O2 Mo6 . . 125.93(11) ?
P1 O2 Mo4 . . 126.59(11) ?
Mo6 O2 Mo4 . . 89.60(7) ?
P1 O2 Mo10 . . 124.67(11) ?
Mo6 O2 Mo10 . . 89.29(7) ?
Mo4 O2 Mo10 . . 89.09(6) ?
H2WB O2W H2WA . . 123.0 ?
C4S O2S C5S . . 111.1(3) ?
C7S O3S C8S . . 113.6(3) ?
H3WA O3W H3WB . . 95.5 ?
P1 O3 Mo7 . . 125.21(11) ?
P1 O3 Mo11 . . 125.83(11) ?
Mo7 O3 Mo11 . . 89.20(7) ?
P1 O3 Mo5 . . 125.44(11) ?
Mo7 O3 Mo5 . . 89.79(7) ?
Mo11 O3 Mo5 . . 90.03(7) ?
P1 O4 Mo12 . . 126.44(11) ?
P1 O4 Mo8 . . 125.75(11) ?
Mo12 O4 Mo8 . . 89.40(7) ?
P1 O4 Mo9 . . 125.73(11) ?
Mo12 O4 Mo9 . . 88.70(6) ?
Mo8 O4 Mo9 . . 88.86(7) ?
Mo4 O5 Mo1 . . 152.24(12) ?
Mo2 O6 Mo1 . . 127.27(11) ?
Mo1 O7 Mo5 . . 151.06(12) ?
Mo1 O8 Mo3 . . 125.19(11) ?
Mo3 O9 Mo2 . . 124.34(11) ?
Mo4 O10 Mo6 . . 123.83(11) ?
Mo2 O11 Mo6 . . 151.05(12) ?
Mo8 O12 Mo2 . . 151.53(12) ?
Mo5 O13 Mo4 . . 151.88(12) ?
Mo3 O14 Mo9 . . 152.28(12) ?
Mo7 O15 Mo5 . . 124.51(11) ?
Mo7 O16 Mo3 . . 151.50(12) ?
Mo6 O17 Mo10 . . 126.53(11) ?
Mo6 O18 Mo8 . . 152.52(12) ?
Mo10 O19 Mo4 . . 125.71(11) ?
Mo10 O20 Mo11 . . 151.44(12) ?
Mo8 O21 Mo9 . . 125.14(11) ?
Mo5 O22 Mo11 . . 125.09(11) ?
Mo11 O23 Mo7 . . 123.85(11) ?
Mo9 O24 Mo7 . . 154.04(12) ?
Mo12 O25 Mo8 . . 124.81(11) ?
Mo12 O26 Mo10 . . 152.86(12) ?
Mo9 O27 Mo12 . . 125.08(11) ?
Mo11 O28 Mo12 . . 152.48(12) ?
C3S N1S H1NA . . 109.5 ?
C3S N1S H1NB . . 109.5 ?
H1NA N1S H1NB . . 109.5 ?
C3S N1S H1NC . . 109.5 ?
H1NA N1S H1NC . . 109.5 ?
H1NB N1S H1NC . . 109.5 ?
C6S N2S H2NA . . 109.5 ?
C6S N2S H2NB . . 109.5 ?
H2NA N2S H2NB . . 109.5 ?
C6S N2S H2NC . . 109.5 ?
H2NA N2S H2NC . . 109.5 ?
H2NB N2S H2NC . . 109.5 ?
C9S N3S H3NA . . 109.5 ?
C9S N3S H3NB . . 109.5 ?
H3NA N3S H3NB . . 109.5 ?
C9S N3S H3NC . . 109.5 ?
H3NA N3S H3NC . . 109.5 ?
H3NB N3S H3NC . . 109.5 ?
O1S C1S H1SA . . 109.5 ?
O1S C1S H1SB . . 109.5 ?
H1SA C1S H1SB . . 109.5 ?
O1S C1S H1SC . . 109.5 ?
H1SA C1S H1SC . . 109.5 ?
H1SB C1S H1SC . . 109.5 ?
O1S C2S C3S . . 107.7(3) ?
O1S C2S H2SA . . 110.2 ?
C3S C2S H2SA . . 110.2 ?
O1S C2S H2SB . . 110.2 ?
C3S C2S H2SB . . 110.2 ?
H2SA C2S H2SB . . 108.5 ?
N1S C3S C2S . . 110.5(3) ?
N1S C3S H3SA . . 109.6 ?
C2S C3S H3SA . . 109.6 ?
N1S C3S H3SB . . 109.6 ?
C2S C3S H3SB . . 109.6 ?
H3SA C3S H3SB . . 108.1 ?
O2S C4S H4SA . . 109.5 ?
O2S C4S H4SB . . 109.5 ?
H4SA C4S H4SB . . 109.5 ?
O2S C4S H4SC . . 109.5 ?
H4SA C4S H4SC . . 109.5 ?
H4SB C4S H4SC . . 109.5 ?
O2S C5S C6S . . 107.2(3) ?
O2S C5S H5SA . . 110.3 ?
C6S C5S H5SA . . 110.3 ?
O2S C5S H5SB . . 110.3 ?
C6S C5S H5SB . . 110.3 ?
H5SA C5S H5SB . . 108.5 ?
N2S C6S C5S . . 109.7(3) ?
N2S C6S H6SA . . 109.7 ?
C5S C6S H6SA . . 109.7 ?
N2S C6S H6SB . . 109.7 ?
C5S C6S H6SB . . 109.7 ?
H6SA C6S H6SB . . 108.2 ?
O3S C7S H7SA . . 109.5 ?
O3S C7S H7SB . . 109.5 ?
H7SA C7S H7SB . . 109.5 ?
O3S C7S H7SC . . 109.5 ?
H7SA C7S H7SC . . 109.5 ?
H7SB C7S H7SC . . 109.5 ?
O3S C8S C9S . . 112.0(3) ?
O3S C8S H8SA . . 109.2 ?
C9S C8S H8SA . . 109.2 ?
O3S C8S H8SB . . 109.2 ?
C9S C8S H8SB . . 109.2 ?
H8SA C8S H8SB . . 107.9 ?
N3S C9S C8S . . 112.0(3) ?
N3S C9S H9SA . . 109.2 ?
C8S C9S H9SA . . 109.2 ?
N3S C9S H9SB . . 109.2 ?
C8S C9S H9SB . . 109.2 ?
H9SA C9S H9SB . . 107.9 ?

loop_
_geom_bond_atom_site_label_1
_geom_bond_atom_site_label_2
_geom_bond_site_symmetry_2
_geom_bond_distance
_geom_bond_publ_flag
Mo1 O29 . 1.686(2) ?
Mo1 O7 . 1.833(2) ?
Mo1 O8 . 1.847(2) ?
Mo1 O6 . 1.988(2) ?
Mo1 O5 . 1.996(2) ?
Mo1 O1 . 2.449(2) ?
Mo2 O30 . 1.682(2) ?
Mo2 O11 . 1.822(2) ?
Mo2 O6 . 1.831(2) ?
Mo2 O12 . 2.000(2) ?
Mo2 O9 . 2.034(2) ?
Mo2 O1 . 2.451(2) ?
Mo3 O31 . 1.693(2) ?
Mo3 O14 . 1.810(2) ?
Mo3 O9 . 1.840(2) ?
Mo3 O16 . 2.003(2) ?
Mo3 O8 . 2.020(2) ?
Mo3 O1 . 2.406(2) ?
Mo4 O32 . 1.679(2) ?
Mo4 O5 . 1.822(2) ?
Mo4 O10 . 1.847(2) ?
Mo4 O19 . 2.006(2) ?
Mo4 O13 . 2.013(2) ?
Mo4 O2 . 2.427(2) ?
Mo5 O33 . 1.687(2) ?
Mo5 O13 . 1.814(2) ?
Mo5 O22 . 1.845(2) ?
Mo5 O7 . 2.007(2) ?
Mo5 O15 . 2.021(2) ?
Mo5 O3 . 2.435(2) ?
Mo6 O34 . 1.695(2) ?
Mo6 O18 . 1.810(2) ?
Mo6 O17 . 1.830(2) ?
Mo6 O11 . 2.009(2) ?
Mo6 O10 . 2.027(2) ?
Mo6 O2 . 2.425(2) ?
Mo7 O35 . 1.679(2) ?
Mo7 O16 . 1.818(2) ?
Mo7 O15 . 1.855(2) ?
Mo7 O24 . 1.990(2) ?
Mo7 O23 . 2.009(2) ?
Mo7 O3 . 2.427(2) ?
Mo8 O36 . 1.677(2) ?
Mo8 O12 . 1.823(2) ?
Mo8 O21 . 1.841(2) ?
Mo8 O18 . 2.011(2) ?
Mo8 O25 . 2.020(2) ?
Mo8 O4 . 2.432(2) ?
Mo9 O37 . 1.685(2) ?
Mo9 O24 . 1.826(2) ?
Mo9 O27 . 1.834(2) ?
Mo9 O21 . 2.008(2) ?
Mo9 O14 . 2.026(2) ?
Mo9 O4 . 2.449(2) ?
Mo10 O38 . 1.684(2) ?
Mo10 O20 . 1.828(2) ?
Mo10 O19 . 1.841(2) ?
Mo10 O26 . 2.005(2) ?
Mo10 O17 . 2.007(2) ?
Mo10 O2 . 2.453(2) ?
Mo11 O39 . 1.682(2) ?
Mo11 O28 . 1.808(2) ?
Mo11 O23 . 1.857(2) ?
Mo11 O20 . 1.996(2) ?
Mo11 O22 . 2.033(2) ?
Mo11 O3 . 2.432(2) ?
Mo12 O40 . 1.686(2) ?
Mo12 O26 . 1.826(2) ?
Mo12 O25 . 1.830(2) ?
Mo12 O27 . 2.000(2) ?
Mo12 O28 . 2.023(2) ?
Mo12 O4 . 2.420(2) ?
P1 O1 . 1.534(2) ?
P1 O4 . 1.535(2) ?
P1 O2 . 1.537(2) ?
P1 O3 . 1.539(2) ?
O1S C2S . 1.417(4) ?
O1S C1S . 1.421(4) ?
O1W H1WA . 0.7499 ?
O1W H1WB . 0.8499 ?
O2W H2WB . 0.8334 ?
O2W H2WA . 0.8998 ?
O2S C4S . 1.420(5) ?
O2S C5S . 1.421(4) ?
O3S C7S . 1.430(5) ?
O3S C8S . 1.437(4) ?
O3W H3WA . 0.8844 ?
O3W H3WB . 0.8416 ?
N1S C3S . 1.493(4) ?
N1S H1NA . 0.9100 ?
N1S H1NB . 0.9100 ?
N1S H1NC . 0.9100 ?
N2S C6S . 1.488(5) ?
N2S H2NA . 0.9100 ?
N2S H2NB . 0.9100 ?
N2S H2NC . 0.9100 ?
N3S C9S . 1.488(4) ?
N3S H3NA . 0.9100 ?
N3S H3NB . 0.9100 ?
N3S H3NC . 0.9100 ?
C1S H1SA . 0.9800 ?
C1S H1SB . 0.9800 ?
C1S H1SC . 0.9800 ?
C2S C3S . 1.510(5) ?
C2S H2SA . 0.9900 ?
C2S H2SB . 0.9900 ?
C3S H3SA . 0.9900 ?
C3S H3SB . 0.9900 ?
C4S H4SA . 0.9800 ?
C4S H4SB . 0.9800 ?
C4S H4SC . 0.9800 ?
C5S C6S . 1.497(6) ?
C5S H5SA . 0.9900 ?
C5S H5SB . 0.9900 ?
C6S H6SA . 0.9900 ?
C6S H6SB . 0.9900 ?
C7S H7SA . 0.9800 ?
C7S H7SB . 0.9800 ?
C7S H7SC . 0.9800 ?
C8S C9S . 1.498(5) ?
C8S H8SA . 0.9900 ?
C8S H8SB . 0.9900 ?
C9S H9SA . 0.9900 ?
C9S H9SB . 0.9900 ?

loop_
_geom_hbond_atom_site_label_D
_geom_hbond_atom_site_label_H
_geom_hbond_atom_site_label_A
_geom_hbond_site_symmetry_A
_geom_hbond_distance_DH
_geom_hbond_distance_HA
_geom_hbond_distance_DA
_geom_hbond_angle_DHA
_geom_hbond_publ_flag
O1W H1WA O2W 1_555 0.75 2.00 2.726(5) 161 yes
O1W H1WB O31 3_566 0.85 2.14 2.936(4) 157 yes
O2W H2WB O15 1_555 0.83 1.99 2.807(3) 167 yes
O2W H2WA O22 3_666 0.90 2.03 2.780(3) 140 yes
O3W H3WA O40 1_656 0.88 2.05 2.904(3) 162 yes
O3W H3WB O10 4_676 0.84 1.97 2.772(3) 159 yes
N1S H1NA O3W 1_555 0.91 1.93 2.812(4) 164 yes
N1S H1NB O2S 1_655 0.91 2.59 3.182(4) 123 yes
N1S H1NB O9 1_655 0.91 2.24 2.949(4) 134 yes
N1S H1NC O1S 1_555 0.91 2.31 2.731(4) 108 yes
N1S H1NC O31 1_655 0.91 2.48 3.110(4) 127 yes
N1S H1NC O35 3_666 0.91 2.28 2.887(3) 124 yes
N2S H2NA O2S 1_555 0.91 2.42 2.814(5) 106 yes
N2S H2NA O8 1_555 0.91 1.94 2.811(3) 159 yes
N2S H2NB O1W 1_555 0.91 1.83 2.629(5) 145 yes
N2S H2NC O3S 1_555 0.91 1.93 2.798(5) 158 yes
N3S H3NA O23 3_666 0.91 2.31 3.110(4) 146 yes
N3S H3NB O34 4_676 0.91 2.08 2.955(4) 161 yes
N3S H3NC O2W 1_555 0.91 1.96 2.822(4) 158 yes

loop_
_geom_torsion_atom_site_label_1
_geom_torsion_atom_site_label_2
_geom_torsion_atom_site_label_3
_geom_torsion_atom_site_label_4
_geom_torsion_site_symmetry_1
_geom_torsion_site_symmetry_2
_geom_torsion_site_symmetry_3
_geom_torsion_site_symmetry_4
_geom_torsion
_geom_torsion_publ_flag
O4 P1 O1 Mo3 . . . . 53.93(16) ?
O2 P1 O1 Mo3 . . . . 173.79(12) ?
O3 P1 O1 Mo3 . . . . -66.36(15) ?
O4 P1 O1 Mo1 . . . . 175.34(12) ?
O2 P1 O1 Mo1 . . . . -64.80(15) ?
O3 P1 O1 Mo1 . . . . 55.05(16) ?
O4 P1 O1 Mo2 . . . . -66.75(15) ?
O2 P1 O1 Mo2 . . . . 53.11(16) ?
O3 P1 O1 Mo2 . . . . 172.96(12) ?
O31 Mo3 O1 P1 . . . . 149.9(4) ?
O14 Mo3 O1 P1 . . . . -34.78(14) ?
O9 Mo3 O1 P1 . . . . -135.04(15) ?
O16 Mo3 O1 P1 . . . . 51.33(14) ?
O8 Mo3 O1 P1 . . . . 133.95(15) ?
O31 Mo3 O1 Mo1 . . . . 13.9(5) ?
O14 Mo3 O1 Mo1 . . . . -170.75(8) ?
O9 Mo3 O1 Mo1 . . . . 88.99(8) ?
O16 Mo3 O1 Mo1 . . . . -84.65(8) ?
O8 Mo3 O1 Mo1 . . . . -2.03(7) ?
O31 Mo3 O1 Mo2 . . . . -74.7(5) ?
O14 Mo3 O1 Mo2 . . . . 100.65(8) ?
O9 Mo3 O1 Mo2 . . . . 0.39(7) ?
O16 Mo3 O1 Mo2 . . . . -173.25(8) ?
O8 Mo3 O1 Mo2 . . . . -90.63(8) ?
O29 Mo1 O1 P1 . . . . 165.2(4) ?
O7 Mo1 O1 P1 . . . . -35.90(14) ?
O8 Mo1 O1 P1 . . . . -134.24(16) ?
O6 Mo1 O1 P1 . . . . 133.28(15) ?
O5 Mo1 O1 P1 . . . . 49.60(14) ?
O29 Mo1 O1 Mo3 . . . . -58.4(5) ?
O7 Mo1 O1 Mo3 . . . . 100.54(8) ?
O8 Mo1 O1 Mo3 . . . . 2.20(8) ?
O6 Mo1 O1 Mo3 . . . . -90.28(8) ?
O5 Mo1 O1 Mo3 . . . . -173.96(8) ?
O29 Mo1 O1 Mo2 . . . . 31.4(5) ?
O7 Mo1 O1 Mo2 . . . . -169.74(8) ?
O8 Mo1 O1 Mo2 . . . . 91.92(8) ?
O6 Mo1 O1 Mo2 . . . . -0.56(7) ?
O5 Mo1 O1 Mo2 . . . . -84.24(7) ?
O30 Mo2 O1 P1 . . . . 151.7(4) ?
O11 Mo2 O1 P1 . . . . -33.84(14) ?
O6 Mo2 O1 P1 . . . . -133.36(15) ?
O12 Mo2 O1 P1 . . . . 52.46(14) ?
O9 Mo2 O1 P1 . . . . 135.66(15) ?
O30 Mo2 O1 Mo3 . . . . 15.7(5) ?
O11 Mo2 O1 Mo3 . . . . -169.86(8) ?
O6 Mo2 O1 Mo3 . . . . 90.62(8) ?
O12 Mo2 O1 Mo3 . . . . -83.56(8) ?
O9 Mo2 O1 Mo3 . . . . -0.36(7) ?
O30 Mo2 O1 Mo1 . . . . -74.3(5) ?
O11 Mo2 O1 Mo1 . . . . 100.12(8) ?
O6 Mo2 O1 Mo1 . . . . 0.60(7) ?
O12 Mo2 O1 Mo1 . . . . -173.57(8) ?
O9 Mo2 O1 Mo1 . . . . -90.38(8) ?
O1 P1 O2 Mo6 . . . . -67.43(15) ?
O4 P1 O2 Mo6 . . . . 52.41(16) ?
O3 P1 O2 Mo6 . . . . 172.64(12) ?
O1 P1 O2 Mo4 . . . . 54.39(16) ?
O4 P1 O2 Mo4 . . . . 174.23(12) ?
O3 P1 O2 Mo4 . . . . -65.54(16) ?
O1 P1 O2 Mo10 . . . . 173.70(11) ?
O4 P1 O2 Mo10 . . . . -66.46(15) ?
O3 P1 O2 Mo10 . . . . 53.77(15) ?
O34 Mo6 O2 P1 . . . . 154.2(4) ?
O18 Mo6 O2 P1 . . . . -32.65(14) ?
O17 Mo6 O2 P1 . . . . -133.60(15) ?
O11 Mo6 O2 P1 . . . . 52.71(14) ?
O10 Mo6 O2 P1 . . . . 135.19(15) ?
O34 Mo6 O2 Mo4 . . . . 17.2(5) ?
O18 Mo6 O2 Mo4 . . . . -169.64(8) ?
O17 Mo6 O2 Mo4 . . . . 89.42(8) ?
O11 Mo6 O2 Mo4 . . . . -84.27(7) ?
O10 Mo6 O2 Mo4 . . . . -1.80(7) ?
O34 Mo6 O2 Mo10 . . . . -71.9(5) ?
O18 Mo6 O2 Mo10 . . . . 101.27(8) ?
O17 Mo6 O2 Mo10 . . . . 0.32(7) ?
O11 Mo6 O2 Mo10 . . . . -173.37(8) ?
O10 Mo6 O2 Mo10 . . . . -90.89(8) ?
O32 Mo4 O2 P1 . . . . 151.3(4) ?
O5 Mo4 O2 P1 . . . . -35.03(14) ?
O10 Mo4 O2 P1 . . . . -134.58(16) ?
O19 Mo4 O2 P1 . . . . 132.84(15) ?
O13 Mo4 O2 P1 . . . . 50.22(14) ?
O32 Mo4 O2 Mo6 . . . . -72.2(5) ?
O5 Mo4 O2 Mo6 . . . . 101.50(8) ?
O10 Mo4 O2 Mo6 . . . . 1.94(8) ?
O19 Mo4 O2 Mo6 . . . . -90.63(8) ?
O13 Mo4 O2 Mo6 . . . . -173.26(8) ?
O32 Mo4 O2 Mo10 . . . . 17.1(5) ?
O5 Mo4 O2 Mo10 . . . . -169.20(8) ?
O10 Mo4 O2 Mo10 . . . . 91.24(8) ?
O19 Mo4 O2 Mo10 . . . . -1.33(7) ?
O13 Mo4 O2 Mo10 . . . . -83.96(7) ?
O38 Mo10 O2 P1 . . . . 153.2(5) ?
O20 Mo10 O2 P1 . . . . -34.65(14) ?
O19 Mo10 O2 P1 . . . . -134.12(15) ?
O26 Mo10 O2 P1 . . . . 50.90(13) ?
O17 Mo10 O2 P1 . . . . 134.53(15) ?
O38 Mo10 O2 Mo6 . . . . 18.4(5) ?
O20 Mo10 O2 Mo6 . . . . -169.48(8) ?
O19 Mo10 O2 Mo6 . . . . 91.05(8) ?
O26 Mo10 O2 Mo6 . . . . -83.94(8) ?
O17 Mo10 O2 Mo6 . . . . -0.30(7) ?
O38 Mo10 O2 Mo4 . . . . -71.2(5) ?
O20 Mo10 O2 Mo4 . . . . 100.91(8) ?
O19 Mo10 O2 Mo4 . . . . 1.44(7) ?
O26 Mo10 O2 Mo4 . . . . -173.55(8) ?
O17 Mo10 O2 Mo4 . . . . -89.91(8) ?
O1 P1 O3 Mo7 . . . . 53.66(16) ?
O4 P1 O3 Mo7 . . . . -66.51(15) ?
O2 P1 O3 Mo7 . . . . 173.36(11) ?
O1 P1 O3 Mo11 . . . . 172.90(12) ?
O4 P1 O3 Mo11 . . . . 52.74(16) ?
O2 P1 O3 Mo11 . . . . -67.39(15) ?
O1 P1 O3 Mo5 . . . . -66.13(15) ?
O4 P1 O3 Mo5 . . . . 173.71(12) ?
O2 P1 O3 Mo5 . . . . 53.58(16) ?
O16 Mo7 O3 P1 . . . . -34.99(14) ?
O15 Mo7 O3 P1 . . . . -133.13(15) ?
O24 Mo7 O3 P1 . . . . 50.70(14) ?
O23 Mo7 O3 P1 . . . . 134.99(15) ?
O16 Mo7 O3 Mo11 . . . . -169.97(8) ?
O15 Mo7 O3 Mo11 . . . . 91.90(8) ?
O24 Mo7 O3 Mo11 . . . . -84.28(8) ?
O23 Mo7 O3 Mo11 . . . . 0.02(7) ?
O16 Mo7 O3 Mo5 . . . . 100.00(8) ?
O15 Mo7 O3 Mo5 . . . . 1.87(8) ?
O24 Mo7 O3 Mo5 . . . . -174.31(8) ?
O23 Mo7 O3 Mo5 . . . . -90.01(8) ?
O39 Mo11 O3 P1 . . . . 152.1(4) ?
O28 Mo11 O3 P1 . . . . -33.96(14) ?
O23 Mo11 O3 P1 . . . . -134.54(15) ?
O20 Mo11 O3 P1 . . . . 52.26(14) ?
O22 Mo11 O3 P1 . . . . 134.82(15) ?
O39 Mo11 O3 Mo7 . . . . -73.4(5) ?
O28 Mo11 O3 Mo7 . . . . 100.56(8) ?
O23 Mo11 O3 Mo7 . . . . -0.02(7) ?
O20 Mo11 O3 Mo7 . . . . -173.21(8) ?
O22 Mo11 O3 Mo7 . . . . -90.66(8) ?
O39 Mo11 O3 Mo5 . . . . 16.4(5) ?
O28 Mo11 O3 Mo5 . . . . -169.65(8) ?
O23 Mo11 O3 Mo5 . . . . 89.77(8) ?
O20 Mo11 O3 Mo5 . . . . -83.42(8) ?
O22 Mo11 O3 Mo5 . . . . -0.87(7) ?
O33 Mo5 O3 P1 . . . . 147.5(4) ?
O13 Mo5 O3 P1 . . . . -35.04(14) ?
O22 Mo5 O3 P1 . . . . -135.02(15) ?
O7 Mo5 O3 P1 . . . . 50.58(14) ?
O15 Mo5 O3 P1 . . . . 133.10(15) ?
O33 Mo5 O3 Mo7 . . . . 12.7(5) ?
O13 Mo5 O3 Mo7 . . . . -169.88(8) ?
O22 Mo5 O3 Mo7 . . . . 90.14(8) ?
O7 Mo5 O3 Mo7 . . . . -84.26(8) ?
O15 Mo5 O3 Mo7 . . . . -1.74(7) ?
O33 Mo5 O3 Mo11 . . . . -76.5(5) ?
O13 Mo5 O3 Mo11 . . . . 100.92(8) ?
O22 Mo5 O3 Mo11 . . . . 0.94(8) ?
O7 Mo5 O3 Mo11 . . . . -173.46(8) ?
O15 Mo5 O3 Mo11 . . . . -90.94(8) ?
O1 P1 O4 Mo12 . . . . 174.12(12) ?
O2 P1 O4 Mo12 . . . . 54.44(16) ?
O3 P1 O4 Mo12 . . . . -65.66(16) ?
O1 P1 O4 Mo8 . . . . 53.07(16) ?
O2 P1 O4 Mo8 . . . . -66.61(16) ?
O3 P1 O4 Mo8 . . . . 173.30(12) ?
O1 P1 O4 Mo9 . . . . -66.12(16) ?
O2 P1 O4 Mo9 . . . . 174.20(12) ?
O3 P1 O4 Mo9 . . . . 54.11(16) ?
O26 Mo12 O4 P1 . . . . -33.80(15) ?
O25 Mo12 O4 P1 . . . . -133.70(16) ?
O27 Mo12 O4 P1 . . . . 133.73(16) ?
O28 Mo12 O4 P1 . . . . 50.69(14) ?
O26 Mo12 O4 Mo8 . . . . 102.14(8) ?
O25 Mo12 O4 Mo8 . . . . 2.24(8) ?
O27 Mo12 O4 Mo8 . . . . -90.32(8) ?
O28 Mo12 O4 Mo8 . . . . -173.36(8) ?
O26 Mo12 O4 Mo9 . . . . -168.99(8) ?
O25 Mo12 O4 Mo9 . . . . 91.12(8) ?
O27 Mo12 O4 Mo9 . . . . -1.45(7) ?
O28 Mo12 O4 Mo9 . . . . -84.49(8) ?
O36 Mo8 O4 P1 . . . . 154.5(4) ?
O12 Mo8 O4 P1 . . . . -33.75(14) ?
O21 Mo8 O4 P1 . . . . -133.97(16) ?
O18 Mo8 O4 P1 . . . . 51.82(14) ?
O25 Mo8 O4 P1 . . . . 134.36(16) ?
O36 Mo8 O4 Mo12 . . . . 18.1(5) ?
O12 Mo8 O4 Mo12 . . . . -170.17(8) ?
O21 Mo8 O4 Mo12 . . . . 89.60(8) ?
O18 Mo8 O4 Mo12 . . . . -84.61(8) ?
O25 Mo8 O4 Mo12 . . . . -2.07(7) ?
O36 Mo8 O4 Mo9 . . . . -70.7(5) ?
O12 Mo8 O4 Mo9 . . . . 101.11(8) ?
O21 Mo8 O4 Mo9 . . . . 0.89(8) ?
O18 Mo8 O4 Mo9 . . . . -173.32(8) ?
O25 Mo8 O4 Mo9 . . . . -90.78(8) ?
O24 Mo9 O4 P1 . . . . -33.86(14) ?
O27 Mo9 O4 P1 . . . . -134.13(16) ?
O21 Mo9 O4 P1 . . . . 134.05(15) ?
O14 Mo9 O4 P1 . . . . 50.97(14) ?
O24 Mo9 O4 Mo12 . . . . 101.83(8) ?
O27 Mo9 O4 Mo12 . . . . 1.56(8) ?
O21 Mo9 O4 Mo12 . . . . -90.26(8) ?
O14 Mo9 O4 Mo12 . . . . -173.33(8) ?
O24 Mo9 O4 Mo8 . . . . -168.74(8) ?
O27 Mo9 O4 Mo8 . . . . 90.99(8) ?
O21 Mo9 O4 Mo8 . . . . -0.83(7) ?
O14 Mo9 O4 Mo8 . . . . -83.91(8) ?
O32 Mo4 O5 Mo1 . . . . -130.9(2) ?
O10 Mo4 O5 Mo1 . . . . 124.2(2) ?
O19 Mo4 O5 Mo1 . . . . 22.4(4) ?
O13 Mo4 O5 Mo1 . . . . -30.8(2) ?
O2 Mo4 O5 Mo1 . . . . 50.4(2) ?
O29 Mo1 O5 Mo4 . . . . 135.0(2) ?
O7 Mo1 O5 Mo4 . . . . 31.8(2) ?
O8 Mo1 O5 Mo4 . . . . -63.6(4) ?
O6 Mo1 O5 Mo4 . . . . -126.9(3) ?
O1 Mo1 O5 Mo4 . . . . -55.1(2) ?
O30 Mo2 O6 Mo1 . . . . 167.74(13) ?
O11 Mo2 O6 Mo1 . . . . -85.03(14) ?
O12 Mo2 O6 Mo1 . . . . 11.7(3) ?
O9 Mo2 O6 Mo1 . . . . 70.50(14) ?
O1 Mo2 O6 Mo1 . . . . -0.93(12) ?
O29 Mo1 O6 Mo2 . . . . -173.21(14) ?
O7 Mo1 O6 Mo2 . . . . 27.0(3) ?
O8 Mo1 O6 Mo2 . . . . -72.34(14) ?
O5 Mo1 O6 Mo2 . . . . 84.91(14) ?
O1 Mo1 O6 Mo2 . . . . 0.94(12) ?
O29 Mo1 O7 Mo5 . . . . -132.4(2) ?
O8 Mo1 O7 Mo5 . . . . 124.2(2) ?
O6 Mo1 O7 Mo5 . . . . 27.1(4) ?
O5 Mo1 O7 Mo5 . . . . -30.2(2) ?
O1 Mo1 O7 Mo5 . . . . 51.6(2) ?
O33 Mo5 O7 Mo1 . . . . 134.2(2) ?
O13 Mo5 O7 Mo1 . . . . 30.8(2) ?
O22 Mo5 O7 Mo1 . . . . -69.1(4) ?
O15 Mo5 O7 Mo1 . . . . -128.8(3) ?
O3 Mo5 O7 Mo1 . . . . -56.3(2) ?
O29 Mo1 O8 Mo3 . . . . 167.10(13) ?
O7 Mo1 O8 Mo3 . . . . -87.09(13) ?
O6 Mo1 O8 Mo3 . . . . 67.82(13) ?
O5 Mo1 O8 Mo3 . . . . 5.6(3) ?
O1 Mo1 O8 Mo3 . . . . -3.21(11) ?
O31 Mo3 O8 Mo1 . . . . -173.76(13) ?
O14 Mo3 O8 Mo1 . . . . 30.8(3) ?
O9 Mo3 O8 Mo1 . . . . -72.15(14) ?
O16 Mo3 O8 Mo1 . . . . 86.68(13) ?
O1 Mo3 O8 Mo1 . . . . 3.29(11) ?
O31 Mo3 O9 Mo2 . . . . 168.88(13) ?
O14 Mo3 O9 Mo2 . . . . -84.07(13) ?
O16 Mo3 O9 Mo2 . . . . 14.4(3) ?
O8 Mo3 O9 Mo2 . . . . 71.29(13) ?
O1 Mo3 O9 Mo2 . . . . -0.57(11) ?
O30 Mo2 O9 Mo3 . . . . -176.26(13) ?
O11 Mo2 O9 Mo3 . . . . 26.5(3) ?
O6 Mo2 O9 Mo3 . . . . -73.21(13) ?
O12 Mo2 O9 Mo3 . . . . 83.44(13) ?
O1 Mo2 O9 Mo3 . . . . 0.57(11) ?
O32 Mo4 O10 Mo6 . . . . 166.04(13) ?
O5 Mo4 O10 Mo6 . . . . -86.52(13) ?
O19 Mo4 O10 Mo6 . . . . 68.81(13) ?
O13 Mo4 O10 Mo6 . . . . 8.5(3) ?
O2 Mo4 O10 Mo6 . . . . -2.80(11) ?
O34 Mo6 O10 Mo4 . . . . -173.43(13) ?
O18 Mo6 O10 Mo4 . . . . 33.0(3) ?
O17 Mo6 O10 Mo4 . . . . -71.32(13) ?
O11 Mo6 O10 Mo4 . . . . 86.49(13) ?
O2 Mo6 O10 Mo4 . . . . 2.84(11) ?
O30 Mo2 O11 Mo6 . . . . -130.3(2) ?
O6 Mo2 O11 Mo6 . . . . 123.3(2) ?
O12 Mo2 O11 Mo6 . . . . -29.6(2) ?
O9 Mo2 O11 Mo6 . . . . 26.4(4) ?
O1 Mo2 O11 Mo6 . . . . 50.8(2) ?
O34 Mo6 O11 Mo2 . . . . 134.8(2) ?
O18 Mo6 O11 Mo2 . . . . 30.7(2) ?
O17 Mo6 O11 Mo2 . . . . -70.5(3) ?
O10 Mo6 O11 Mo2 . . . . -129.5(3) ?
O2 Mo6 O11 Mo2 . . . . -56.6(2) ?
O36 Mo8 O12 Mo2 . . . . -128.3(2) ?
O21 Mo8 O12 Mo2 . . . . 126.9(2) ?
O18 Mo8 O12 Mo2 . . . . -27.3(2) ?
O25 Mo8 O12 Mo2 . . . . 26.0(4) ?
O4 Mo8 O12 Mo2 . . . . 53.3(2) ?
O30 Mo2 O12 Mo8 . . . . 132.5(3) ?
O11 Mo2 O12 Mo8 . . . . 28.4(3) ?
O6 Mo2 O12 Mo8 . . . . -71.3(3) ?
O9 Mo2 O12 Mo8 . . . . -131.1(3) ?
O1 Mo2 O12 Mo8 . . . . -59.0(2) ?
O33 Mo5 O13 Mo4 . . . . -128.7(2) ?
O22 Mo5 O13 Mo4 . . . . 124.8(2) ?
O7 Mo5 O13 Mo4 . . . . -30.1(2) ?
O15 Mo5 O13 Mo4 . . . . 24.3(4) ?
O3 Mo5 O13 Mo4 . . . . 51.7(2) ?
O32 Mo4 O13 Mo5 . . . . 135.1(2) ?
O5 Mo4 O13 Mo5 . . . . 30.7(2) ?
O10 Mo4 O13 Mo5 . . . . -67.2(4) ?
O19 Mo4 O13 Mo5 . . . . -129.0(3) ?
O2 Mo4 O13 Mo5 . . . . -56.2(2) ?
O31 Mo3 O14 Mo9 . . . . -127.3(3) ?
O9 Mo3 O14 Mo9 . . . . 127.7(3) ?
O16 Mo3 O14 Mo9 . . . . -27.4(3) ?
O8 Mo3 O14 Mo9 . . . . 27.6(4) ?
O1 Mo3 O14 Mo9 . . . . 53.6(3) ?
O37 Mo9 O14 Mo3 . . . . 130.0(3) ?
O24 Mo9 O14 Mo3 . . . . 27.0(3) ?
O27 Mo9 O14 Mo3 . . . . -69.5(3) ?
O21 Mo9 O14 Mo3 . . . . -131.4(3) ?
O4 Mo9 O14 Mo3 . . . . -58.6(3) ?
O35 Mo7 O15 Mo5 . . . . 168.30(13) ?
O16 Mo7 O15 Mo5 . . . . -86.70(14) ?
O24 Mo7 O15 Mo5 . . . . 5.9(3) ?
O23 Mo7 O15 Mo5 . . . . 69.77(13) ?
O3 Mo7 O15 Mo5 . . . . -2.73(11) ?
O33 Mo5 O15 Mo7 . . . . -174.61(13) ?
O13 Mo5 O15 Mo7 . . . . 31.8(3) ?
O22 Mo5 O15 Mo7 . . . . -71.32(14) ?
O7 Mo5 O15 Mo7 . . . . 87.07(13) ?
O3 Mo5 O15 Mo7 . . . . 2.76(11) ?
O35 Mo7 O16 Mo3 . . . . -128.1(3) ?
O15 Mo7 O16 Mo3 . . . . 126.8(3) ?
O24 Mo7 O16 Mo3 . . . . -27.2(2) ?
O23 Mo7 O16 Mo3 . . . . 29.0(4) ?
O3 Mo7 O16 Mo3 . . . . 53.3(2) ?
O31 Mo3 O16 Mo7 . . . . 132.5(3) ?
O14 Mo3 O16 Mo7 . . . . 28.5(3) ?
O9 Mo3 O16 Mo7 . . . . -72.8(4) ?
O8 Mo3 O16 Mo7 . . . . -130.9(3) ?
O1 Mo3 O16 Mo7 . . . . -58.2(2) ?
O34 Mo6 O17 Mo10 . . . . 168.39(13) ?
O18 Mo6 O17 Mo10 . . . . -83.98(14) ?
O11 Mo6 O17 Mo10 . . . . 13.8(3) ?
O10 Mo6 O17 Mo10 . . . . 71.72(13) ?
O2 Mo6 O17 Mo10 . . . . -0.49(11) ?
O38 Mo10 O17 Mo6 . . . . -176.22(13) ?
O20 Mo10 O17 Mo6 . . . . 26.3(3) ?
O19 Mo10 O17 Mo6 . . . . -73.51(14) ?
O26 Mo10 O17 Mo6 . . . . 83.69(14) ?
O2 Mo10 O17 Mo6 . . . . 0.49(11) ?
O34 Mo6 O18 Mo8 . . . . -130.5(3) ?
O17 Mo6 O18 Mo8 . . . . 123.8(3) ?
O11 Mo6 O18 Mo8 . . . . -30.3(3) ?
O10 Mo6 O18 Mo8 . . . . 22.3(4) ?
O2 Mo6 O18 Mo8 . . . . 50.9(3) ?
O36 Mo8 O18 Mo6 . . . . 133.8(3) ?
O12 Mo8 O18 Mo6 . . . . 30.4(3) ?
O21 Mo8 O18 Mo6 . . . . -69.7(4) ?
O25 Mo8 O18 Mo6 . . . . -129.3(3) ?
O4 Mo8 O18 Mo6 . . . . -56.8(3) ?
O38 Mo10 O19 Mo4 . . . . 167.91(13) ?
O20 Mo10 O19 Mo4 . . . . -85.94(14) ?
O26 Mo10 O19 Mo4 . . . . 9.1(3) ?
O17 Mo10 O19 Mo4 . . . . 68.68(13) ?
O2 Mo10 O19 Mo4 . . . . -2.14(11) ?
O32 Mo4 O19 Mo10 . . . . -174.21(14) ?
O5 Mo4 O19 Mo10 . . . . 31.7(3) ?
O10 Mo4 O19 Mo10 . . . . -72.42(14) ?
O13 Mo4 O19 Mo10 . . . . 85.72(13) ?
O2 Mo4 O19 Mo10 . . . . 2.19(11) ?
O38 Mo10 O20 Mo11 . . . . -128.0(2) ?
O19 Mo10 O20 Mo11 . . . . 126.2(2) ?
O26 Mo10 O20 Mo11 . . . . -27.5(2) ?
O17 Mo10 O20 Mo11 . . . . 29.2(4) ?
O2 Mo10 O20 Mo11 . . . . 53.4(2) ?
O39 Mo11 O20 Mo10 . . . . 132.5(2) ?
O28 Mo11 O20 Mo10 . . . . 27.9(2) ?
O23 Mo11 O20 Mo10 . . . . -73.8(3) ?
O22 Mo11 O20 Mo10 . . . . -130.8(3) ?
O3 Mo11 O20 Mo10 . . . . -58.6(2) ?
O36 Mo8 O21 Mo9 . . . . 168.30(13) ?
O12 Mo8 O21 Mo9 . . . . -85.09(14) ?
O18 Mo8 O21 Mo9 . . . . 11.8(3) ?
O25 Mo8 O21 Mo9 . . . . 70.12(13) ?
O4 Mo8 O21 Mo9 . . . . -1.33(11) ?
O37 Mo9 O21 Mo8 . . . . -176.25(14) ?
O24 Mo9 O21 Mo8 . . . . 28.9(3) ?
O27 Mo9 O21 Mo8 . . . . -72.92(14) ?
O14 Mo9 O21 Mo8 . . . . 83.60(14) ?
O4 Mo9 O21 Mo8 . . . . 1.34(11) ?
O33 Mo5 O22 Mo11 . . . . 168.07(13) ?
O13 Mo5 O22 Mo11 . . . . -85.14(14) ?
O7 Mo5 O22 Mo11 . . . . 11.7(3) ?
O15 Mo5 O22 Mo11 . . . . 70.25(13) ?
O3 Mo5 O22 Mo11 . . . . -1.37(11) ?
O39 Mo11 O22 Mo5 . . . . -175.29(14) ?
O28 Mo11 O22 Mo5 . . . . 28.1(3) ?
O23 Mo11 O22 Mo5 . . . . -73.81(14) ?
O20 Mo11 O22 Mo5 . . . . 84.73(13) ?
O3 Mo11 O22 Mo5 . . . . 1.40(11) ?
O39 Mo11 O23 Mo7 . . . . 169.15(13) ?
O28 Mo11 O23 Mo7 . . . . -83.13(13) ?
O20 Mo11 O23 Mo7 . . . . 15.6(3) ?
O22 Mo11 O23 Mo7 . . . . 71.52(13) ?
O3 Mo11 O23 Mo7 . . . . 0.03(11) ?
O35 Mo7 O23 Mo11 . . . . -177.09(13) ?
O16 Mo7 O23 Mo11 . . . . 25.5(3) ?
O15 Mo7 O23 Mo11 . . . . -74.39(13) ?
O24 Mo7 O23 Mo11 . . . . 82.29(13) ?
O3 Mo7 O23 Mo11 . . . . -0.03(11) ?
O37 Mo9 O24 Mo7 . . . . -126.3(3) ?
O27 Mo9 O24 Mo7 . . . . 127.3(3) ?
O21 Mo9 O24 Mo7 . . . . 28.1(4) ?
O14 Mo9 O24 Mo7 . . . . -25.8(3) ?
O4 Mo9 O24 Mo7 . . . . 54.3(3) ?
O35 Mo7 O24 Mo9 . . . . 129.2(3) ?
O16 Mo7 O24 Mo9 . . . . 26.9(3) ?
O15 Mo7 O24 Mo9 . . . . -68.4(4) ?
O23 Mo7 O24 Mo9 . . . . -133.3(3) ?
O3 Mo7 O24 Mo9 . . . . -59.9(3) ?
O40 Mo12 O25 Mo8 . . . . 168.20(13) ?
O26 Mo12 O25 Mo8 . . . . -86.65(14) ?
O27 Mo12 O25 Mo8 . . . . 68.83(13) ?
O28 Mo12 O25 Mo8 . . . . 6.8(3) ?
O4 Mo12 O25 Mo8 . . . . -3.29(11) ?
O36 Mo8 O25 Mo12 . . . . -172.97(13) ?
O12 Mo8 O25 Mo12 . . . . 32.2(3) ?
O21 Mo8 O25 Mo12 . . . . -71.42(14) ?
O18 Mo8 O25 Mo12 . . . . 86.42(13) ?
O4 Mo8 O25 Mo12 . . . . 3.33(11) ?
O40 Mo12 O26 Mo10 . . . . -131.5(3) ?
O25 Mo12 O26 Mo10 . . . . 124.5(3) ?
O27 Mo12 O26 Mo10 . . . . 21.9(4) ?
O28 Mo12 O26 Mo10 . . . . -29.9(3) ?
O4 Mo12 O26 Mo10 . . . . 50.8(3) ?
O38 Mo10 O26 Mo12 . . . . 133.6(3) ?
O20 Mo10 O26 Mo12 . . . . 30.7(3) ?
O19 Mo10 O26 Mo12 . . . . -67.4(4) ?
O17 Mo10 O26 Mo12 . . . . -128.0(3) ?
O2 Mo10 O26 Mo12 . . . . -56.5(3) ?
O37 Mo9 O27 Mo12 . . . . 169.17(13) ?
O24 Mo9 O27 Mo12 . . . . -84.17(14) ?
O21 Mo9 O27 Mo12 . . . . 69.40(13) ?
O14 Mo9 O27 Mo12 . . . . 8.9(3) ?
O4 Mo9 O27 Mo12 . . . . -2.31(11) ?
O40 Mo12 O27 Mo9 . . . . -173.45(14) ?
O26 Mo12 O27 Mo9 . . . . 32.8(3) ?
O25 Mo12 O27 Mo9 . . . . -72.06(14) ?
O28 Mo12 O27 Mo9 . . . . 85.21(14) ?
O4 Mo12 O27 Mo9 . . . . 2.36(11) ?
O39 Mo11 O28 Mo12 . . . . -128.7(3) ?
O23 Mo11 O28 Mo12 . . . . 126.2(3) ?
O20 Mo11 O28 Mo12 . . . . -28.3(3) ?
O22 Mo11 O28 Mo12 . . . . 27.3(4) ?
O3 Mo11 O28 Mo12 . . . . 52.5(3) ?
O40 Mo12 O28 Mo11 . . . . 131.1(3) ?
O26 Mo12 O28 Mo11 . . . . 29.2(3) ?
O25 Mo12 O28 Mo11 . . . . -67.5(4) ?
O27 Mo12 O28 Mo11 . . . . -131.0(3) ?
O4 Mo12 O28 Mo11 . . . . -57.7(3) ?
C1S O1S C2S C3S . . . . 177.2(3) ?
O1S C2S C3S N1S . . . . 50.8(3) ?
C4S O2S C5S C6S . . . . -168.4(3) ?
O2S C5S C6S N2S . . . . 62.7(4) ?
C7S O3S C8S C9S . . . . 86.4(4) ?
O3S C8S C9S N3S . . . . 66.0(4) ?
